data_7057510
loop_
_publ_author_name
'Huang, Chunmei'
'Zhang, Fangfang'
'Zhang, Bingbing'
'Yang, Zhihua'
'Pan, Shilie'

_publ_section_title
;
 NH4B11O16(OH)2: a new ammonium borate with wavy-shaped polycyclic
 2\\infty [B11O16(OH)2] layers
;
_journal_issue 14
_journal_name_full 'New Journal of Chemistry'
_journal_page_first 12091
_journal_paper_doi 10.1039/C8NJ02359J
_journal_volume 42
_journal_year 2018
_chemical_formula_sum 'B11 H6 N O18'
_chemical_formula_weight 426.97
_space_group_IT_number 15
_space_group_name_Hall '-C 2yc'
_space_group_name_H-M_alt 'C 1 2/c 1'
_symmetry_cell_setting monoclinic
_symmetry_space_group_name_Hall '-C 2yc'
_symmetry_space_group_name_H-M 'C 1 2/c 1'
_atom_sites_solution_hydrogens geom
_atom_sites_solution_primary direct
_atom_sites_solution_secondary difmap
_audit_creation_method SHELXL-97
_audit_update_record
;
2018-05-28 deposited with the CCDC.
2018-06-12 downloaded from the CCDC.
;
_cell_angle_alpha 90.00
_cell_angle_beta 106.765(4)
_cell_angle_gamma 90.00
_cell_formula_units_Z 4
_cell_length_a 14.103(5)
_cell_length_b 10.167(4)
_cell_length_c 10.860(4)
_cell_measurement_reflns_used 727
_cell_measurement_temperature 296(2)
_cell_measurement_theta_max 27.38
_cell_measurement_theta_min 2.51
_cell_volume 1491.0(10)
_computing_cell_refinement 'Bruker SMART'
_computing_data_collection 'Bruker SMART'
_computing_data_reduction 'Bruker SAINT'
_computing_molecular_graphics 'Bruker SHELXTL'
_computing_publication_material 'Bruker SHELXTL'
_computing_structure_refinement 'SHELXL-97 (Sheldrick, 1997)'
_computing_structure_solution 'SHELXS-97 (Sheldrick, 1990)'
_diffrn_ambient_temperature 296(2)
_diffrn_measured_fraction_theta_full 0.991
_diffrn_measured_fraction_theta_max 0.991
_diffrn_measurement_device_type 'CCD area detector'
_diffrn_measurement_method 'phi and omega scans'
_diffrn_radiation_monochromator graphite
_diffrn_radiation_source 'fine-focus sealed tube'
_diffrn_radiation_type MoK\a
_diffrn_radiation_wavelength 0.71073
_diffrn_reflns_av_R_equivalents 0.0553
_diffrn_reflns_av_sigmaI/netI 0.0799
_diffrn_reflns_limit_h_max 18
_diffrn_reflns_limit_h_min -18
_diffrn_reflns_limit_k_max 11
_diffrn_reflns_limit_k_min -13
_diffrn_reflns_limit_l_max 11
_diffrn_reflns_limit_l_min -14
_diffrn_reflns_number 4400
_diffrn_reflns_theta_full 27.49
_diffrn_reflns_theta_max 27.49
_diffrn_reflns_theta_min 2.51
_exptl_absorpt_coefficient_mu 0.183
_exptl_absorpt_correction_T_max 0.7456
_exptl_absorpt_correction_T_min 0.6803
_exptl_absorpt_correction_type numerical
_exptl_absorpt_process_details face-indexed
_exptl_crystal_colour COLORLESS
_exptl_crystal_density_diffrn 1.902
_exptl_crystal_density_method 'not measured'
_exptl_crystal_description BLOCK
_exptl_crystal_F_000 848
_exptl_crystal_size_max 0.159
_exptl_crystal_size_mid 0.155
_exptl_crystal_size_min 0.069
_refine_diff_density_max 0.261
_refine_diff_density_min -0.290
_refine_diff_density_rms 0.068
_refine_ls_extinction_coef 0.0018(5)
_refine_ls_extinction_expression Fc^*^=kFc[1+0.001xFc^2^\l^3^/sin(2\q)]^-1/4^
_refine_ls_extinction_method SHELXL
_refine_ls_goodness_of_fit_ref 1.071
_refine_ls_hydrogen_treatment mixed
_refine_ls_matrix_type full
_refine_ls_number_parameters 141
_refine_ls_number_reflns 1695
_refine_ls_number_restraints 0
_refine_ls_restrained_S_all 1.071
_refine_ls_R_factor_all 0.0938
_refine_ls_R_factor_gt 0.0476
_refine_ls_shift/su_max 0.000
_refine_ls_shift/su_mean 0.000
_refine_ls_structure_factor_coef Fsqd
_refine_ls_weighting_details 'calc w=1/[\s^2^(Fo^2^)+(0.0285P)^2^+1.8771P] where P=(Fo^2^+2Fc^2^)/3'
_refine_ls_weighting_scheme calc
_refine_ls_wR_factor_gt 0.0904
_refine_ls_wR_factor_ref 0.1099
_reflns_number_gt 1036
_reflns_number_total 1695
_reflns_threshold_expression >2sigma(I)
_cod_data_source_file c8nj02359j2.cif
_cod_data_source_block 1
_cod_depositor_comments
;
The following automatic conversions were performed:

'_symmetry_cell_setting' value 'Monoclinic' changed to 'monoclinic'
according to
/home/data/users/saulius/crontab/automatic-downloads/rss-feeds/RSC/lib/dictionaries/cif_core.dic
dictionary named 'cif_core.dic' version 2.4.2 from 2011-04-26.

'_exptl_absorpt_correction_type' value 'Numerical' changed to
'numerical' according to
/home/data/users/saulius/crontab/automatic-downloads/rss-feeds/RSC/lib/dictionaries/cif_core.dic
dictionary named 'cif_core.dic' version 2.4.2 from 2011-04-26.

Automatic conversion script
Id: cif_fix_values 4973 2017-02-22 13:04:09Z antanas 

 Adding full bibliography for 7057510.cif.
;
_cod_original_cell_volume 1491.0(9)
_cod_original_sg_symbol_H-M C2/c
_cod_database_code 7057510

loop_
_symmetry_equiv_pos_as_xyz
'x, y, z'
'-x, y, -z+1/2'
'x+1/2, y+1/2, z'
'-x+1/2, y+1/2, -z+1/2'
'-x, -y, -z'
'x, -y, z-1/2'
'-x+1/2, -y+1/2, -z'
'x+1/2, -y+1/2, z-1/2'

loop_
_atom_site_label
_atom_site_type_symbol
_atom_site_fract_x
_atom_site_fract_y
_atom_site_fract_z
_atom_site_U_iso_or_equiv
_atom_site_adp_type
_atom_site_occupancy
_atom_site_symmetry_multiplicity
_atom_site_calc_flag
_atom_site_refinement_flags
N1 N 0.5000 0.7926(4) 0.7500 0.0369(10) Uani 1 2 d S
B1 B 0.2791(2) 1.0224(3) 1.0076(3) 0.0236(8) Uani 1 1 d .
B2 B 0.1432(2) 0.9336(4) 1.0681(3) 0.0254(8) Uani 1 1 d .
B3 B 0.2252(2) 1.1240(3) 1.1731(3) 0.0207(7) Uani 1 1 d .
B4 B 0.4054(2) 1.0913(3) 0.8975(3) 0.0209(7) Uani 1 1 d .
B5 B 0.0266(2) 0.7591(3) 0.9563(3) 0.0218(7) Uani 1 1 d .
B6 B 0.5000 1.1488(5) 0.7500 0.0204(10) Uani 1 2 d S
O1 O 0.23471(14) 1.2239(2) 1.2569(2) 0.0295(5) Uani 1 1 d .
H1 H 0.1957 1.2138 1.2994 0.044 Uiso 1 1 calc R
H2 H 0.4762 0.7340 0.8032 0.15(2) Uiso 1 1 d R
H3 H 0.5093 0.8579 0.8016 0.27(4) Uiso 1 1 d R
O2 O 0.28809(13) 1.12133(19) 1.09613(19) 0.0243(5) Uani 1 1 d .
O3 O 0.15343(13) 1.0294(2) 1.1587(2) 0.0275(5) Uani 1 1 d .
O4 O 0.20732(14) 0.9278(2) 0.9946(2) 0.0304(6) Uani 1 1 d .
O5 O 0.33623(13) 1.0121(2) 0.92732(19) 0.0285(5) Uani 1 1 d .
O6 O 0.44788(13) 1.1920(2) 0.97900(18) 0.0265(5) Uani 1 1 d .
O7 O 0.43243(13) 1.06354(18) 0.79290(18) 0.0224(5) Uani 1 1 d .
O8 O 0.06632(13) 0.8496(2) 1.05037(18) 0.0263(5) Uani 1 1 d .
O9 O 0.05777(13) 0.73380(19) 0.85440(18) 0.0229(5) Uani 1 1 d .

loop_
_atom_site_aniso_label
_atom_site_aniso_U_11
_atom_site_aniso_U_22
_atom_site_aniso_U_33
_atom_site_aniso_U_23
_atom_site_aniso_U_13
_atom_site_aniso_U_12
N1 0.051(2) 0.037(2) 0.026(3) 0.000 0.016(2) 0.000
B1 0.0228(15) 0.0283(19) 0.021(2) 0.0011(15) 0.0084(15) -0.0050(14)
B2 0.0244(16) 0.033(2) 0.022(2) -0.0028(16) 0.0105(15) -0.0066(15)
B3 0.0192(15) 0.0254(18) 0.017(2) 0.0011(15) 0.0046(14) -0.0025(14)
B4 0.0196(15) 0.0235(18) 0.021(2) -0.0014(14) 0.0079(15) -0.0020(13)
B5 0.0199(14) 0.0267(18) 0.019(2) 0.0007(15) 0.0054(15) -0.0030(14)
B6 0.023(2) 0.023(2) 0.020(3) 0.000 0.014(2) 0.000
O1 0.0328(11) 0.0305(12) 0.0290(14) -0.0067(10) 0.0149(10) -0.0075(9)
O2 0.0233(10) 0.0268(12) 0.0255(13) -0.0030(9) 0.0115(9) -0.0079(8)
O3 0.0263(10) 0.0339(12) 0.0265(13) -0.0096(10) 0.0143(10) -0.0110(9)
O4 0.0327(11) 0.0348(13) 0.0309(14) -0.0125(10) 0.0204(10) -0.0167(10)
O5 0.0305(10) 0.0315(12) 0.0310(14) -0.0085(10) 0.0208(10) -0.0134(9)
O6 0.0270(10) 0.0371(13) 0.0202(13) -0.0094(9) 0.0142(10) -0.0143(9)
O7 0.0242(10) 0.0261(11) 0.0214(13) -0.0044(9) 0.0136(9) -0.0058(8)
O8 0.0267(10) 0.0382(13) 0.0179(12) -0.0089(10) 0.0126(9) -0.0157(9)
O9 0.0220(9) 0.0338(12) 0.0157(13) -0.0023(9) 0.0099(9) -0.0072(8)

loop_
_atom_type_symbol
_atom_type_description
_atom_type_scat_dispersion_real
_atom_type_scat_dispersion_imag
_atom_type_scat_source
B B 0.0013 0.0007 'International Tables Vol C Tables 4.2.6.8 and 6.1.1.4'
H H 0.0000 0.0000 'International Tables Vol C Tables 4.2.6.8 and 6.1.1.4'
N N 0.0061 0.0033 'International Tables Vol C Tables 4.2.6.8 and 6.1.1.4'
O O 0.0106 0.0060 'International Tables Vol C Tables 4.2.6.8 and 6.1.1.4'

loop_
_geom_angle_atom_site_label_1
_geom_angle_atom_site_label_2
_geom_angle_atom_site_label_3
_geom_angle
_geom_angle_site_symmetry_1
_geom_angle_site_symmetry_3
O5 B1 O2 123.9(3) . .
O5 B1 O4 116.0(3) . .
O2 B1 O4 120.1(2) . .
O8 B2 O3 118.0(3) . .
O8 B2 O4 121.8(3) . .
O3 B2 O4 120.1(3) . .
O1 B3 O3 122.3(3) . .
O1 B3 O2 117.9(3) . .
O3 B3 O2 119.8(3) . .
O7 B4 O6 122.0(2) . .
O7 B4 O5 118.4(3) . .
O6 B4 O5 119.6(3) . .
O9 B5 O8 126.1(3) . .
O9 B5 O6 121.9(3) . 3_445
O8 B5 O6 112.0(3) . 3_445
O7 B6 O7 107.2(3) 2_656 .
O7 B6 O9 111.72(10) 2_656 4_556
O7 B6 O9 109.11(10) . 4_556
O7 B6 O9 109.11(10) 2_656 3
O7 B6 O9 111.72(10) . 3
O9 B6 O9 108.0(3) 4_556 3
B1 O2 B3 119.5(2) . .
B2 O3 B3 120.4(2) . .
B2 O4 B1 120.1(2) . .
B1 O5 B4 134.6(3) . .
B4 O6 B5 118.4(2) . 3
B4 O7 B6 121.4(2) . .
B2 O8 B5 132.2(2) . .
B5 O9 B6 120.85(18) . 3_445

loop_
_geom_bond_atom_site_label_1
_geom_bond_atom_site_label_2
_geom_bond_distance
_geom_bond_site_symmetry_2
B1 O5 1.351(4) .
B1 O2 1.372(4) .
B1 O4 1.374(4) .
B2 O8 1.349(4) .
B2 O3 1.361(4) .
B2 O4 1.369(4) .
B3 O1 1.344(4) .
B3 O3 1.372(3) .
B3 O2 1.384(3) .
B4 O7 1.329(4) .
B4 O6 1.373(4) .
B4 O5 1.374(3) .
B5 O9 1.328(4) .
B5 O8 1.370(4) .
B5 O6 1.384(3) 3_445
B6 O7 1.460(3) 2_656
B6 O7 1.460(3) .
B6 O9 1.471(3) 4_556
B6 O9 1.471(3) 3
O6 B5 1.384(3) 3
O9 B6 1.471(3) 3_445
